data_2015297
loop_
_publ_author_name
'Linden, Anthony'
'\,Sah\?in, F. P\?inar'
'Ezer, Nurten'
'\,Cal\?i\,s, \.Ihsan'

_publ_section_title
;
 <i>ent</i>-7\a,18-Hydroxykaur-16-ene ethanol solvate
;
_journal_coeditor_code FG3006
_journal_issue 5
_journal_name_full 'Acta Crystallographica Section C'
_journal_page_first o253
_journal_page_last o255
_journal_paper_doi 10.1107/S0108270106008638
_journal_volume 62
_journal_year 2006
_chemical_formula_iupac 'C20 H32 O2 , C2 H6 O'
_chemical_formula_moiety 'C20 H32 O2 , C2 H6 O'
_chemical_formula_sum 'C22 H38 O3'
_chemical_formula_weight 350.54
_chemical_melting_point 316
_chemical_name_common '7-epicandicandiol ethanol solvate'
_chemical_name_systematic
;
ent-7\a,18-hydroxykaur-16-ene ethanol solvate
;
_space_group_IT_number 19
_symmetry_cell_setting orthorhombic
_symmetry_space_group_name_Hall 'P 2ac 2ab'
_symmetry_space_group_name_H-M 'P 21 21 21'
_atom_sites_solution_hydrogens mixed
_atom_sites_solution_primary direct
_atom_sites_solution_secondary difmap
_audit_creation_method SHELXL97
_cell_angle_alpha 90.00
_cell_angle_beta 90.00
_cell_angle_gamma 90.00
_cell_formula_units_Z 4
_cell_length_a 12.3391(2)
_cell_length_b 7.17800(10)
_cell_length_c 22.8065(4)
_cell_measurement_reflns_used 3806
_cell_measurement_temperature 160.0(10)
_cell_measurement_theta_max 25.0
_cell_measurement_theta_min 2.0
_cell_volume 2019.97(6)
_computing_cell_refinement 'DENZO-SMN (Otwinowski & Minor, 1997)'
_computing_data_collection 'COLLECT (Nonius, 2000)'
_computing_data_reduction 'DENZO-SMN and SCALEPACK (Otwinowski & Minor, 1997)'
_computing_molecular_graphics 'ORTEPII (Johnson, 1976)'
_computing_publication_material 'SHELXL97 and PLATON (Spek, 2003)'
_computing_structure_refinement 'SHELXL97 (Sheldrick, 1997)'
_computing_structure_solution 'SIR92 (Altomare <i>et al.</i>,  1994)'
_diffrn_ambient_temperature 160.0(10)
_diffrn_detector_area_resol_mean 9
_diffrn_measured_fraction_theta_full 0.995
_diffrn_measured_fraction_theta_max 0.995
_diffrn_measurement_device_type 'Nonius KappaCCD area-detector'
_diffrn_measurement_method '\f and \w scans with \k offsets'
_diffrn_radiation_monochromator 'horizontally mounted graphite crystal'
_diffrn_radiation_source 'Nonius FR590 sealed tube generator'
_diffrn_radiation_type 'Mo K\a'
_diffrn_radiation_wavelength 0.71073
_diffrn_reflns_av_R_equivalents 0.0620
_diffrn_reflns_av_sigmaI/netI 0.0369
_diffrn_reflns_limit_h_max 14
_diffrn_reflns_limit_h_min -14
_diffrn_reflns_limit_k_max 8
_diffrn_reflns_limit_k_min -8
_diffrn_reflns_limit_l_max 27
_diffrn_reflns_limit_l_min -27
_diffrn_reflns_number 20732
_diffrn_reflns_theta_full 24.96
_diffrn_reflns_theta_max 24.96
_diffrn_reflns_theta_min 3.15
_diffrn_standards_decay_% 0
_diffrn_standards_number 0
_exptl_absorpt_coefficient_mu 0.0740
_exptl_absorpt_correction_type none
_exptl_crystal_colour colourless
_exptl_crystal_density_diffrn 1.153
_exptl_crystal_density_method 'not measured'
_exptl_crystal_description needle
_exptl_crystal_F_000 776
_exptl_crystal_size_max 0.30
_exptl_crystal_size_mid 0.12
_exptl_crystal_size_min 0.12
_refine_diff_density_max 0.499
_refine_diff_density_min -0.260
_refine_ls_extinction_method none
_refine_ls_goodness_of_fit_ref 1.032
_refine_ls_hydrogen_treatment mixed
_refine_ls_matrix_type full
_refine_ls_number_parameters 241
_refine_ls_number_reflns 2047
_refine_ls_number_restraints 0
_refine_ls_restrained_S_all 1.032
_refine_ls_R_factor_all 0.0577
_refine_ls_R_factor_gt 0.0418
_refine_ls_shift/su_max 0.001
_refine_ls_shift/su_mean 0.000
_refine_ls_structure_factor_coef Fsqd
_refine_ls_weighting_details 'w = 1/[\s^2^(Fo^2^)+(0.0544P)^2^+0.8216P] where P=(Fo^2^+2Fc^2^)/3'
_refine_ls_weighting_scheme calc
_refine_ls_wR_factor_gt 0.1030
_refine_ls_wR_factor_ref 0.1117
_reflns_number_gt 1714
_reflns_number_total 2049
_reflns_threshold_expression I>2\s(I)
_cod_data_source_file fg3006.cif
_cod_data_source_block I
_cod_depositor_comments
;
The following automatic conversions were performed:

'_atom_sites_solution_hydrogens' value 'geom & difmap' was changed to
'mixed'.

Automatic conversion script
Id: cif_fix_values 6452 2018-10-05 10:23:21Z andrius 
;
_cod_database_code 2015297
_cod_database_fobs_code 2015297

loop_
_symmetry_equiv_pos_as_xyz
'x, y, z'
'-x+1/2, -y, z+1/2'
'x+1/2, -y+1/2, -z'
'-x, y+1/2, -z+1/2'

loop_
_atom_site_type_symbol
_atom_site_label
_atom_site_fract_x
_atom_site_fract_y
_atom_site_fract_z
_atom_site_U_iso_or_equiv
_atom_site_adp_type
_atom_site_calc_flag
_atom_site_refinement_flags
_atom_site_occupancy
O O7 0.28434(17) 0.4568(3) 0.45928(9) 0.0302(5) Uani d . 1
H H7 0.297(3) 0.547(6) 0.4802(16) 0.052(12) Uiso d . 1
O O18 0.73419(18) 0.3827(3) 0.49115(11) 0.0396(6) Uani d . 1
H H18 0.744(3) 0.280(6) 0.5079(16) 0.046(11) Uiso d . 1
C C1 0.4736(2) -0.0177(4) 0.36140(13) 0.0281(7) Uani d . 1
H H11 0.4359 -0.0633 0.3969 0.034 Uiso calc R 1
H H12 0.4520 -0.0984 0.3282 0.034 Uiso calc R 1
C C2 0.5957(2) -0.0346(4) 0.37061(13) 0.0317(7) Uani d . 1
H H21 0.6140 -0.1657 0.3797 0.038 Uiso calc R 1
H H22 0.6335 0.0000 0.3339 0.038 Uiso calc R 1
C C3 0.6351(3) 0.0899(4) 0.42019(13) 0.0314(7) Uani d . 1
H H31 0.7149 0.0799 0.4230 0.038 Uiso calc R 1
H H32 0.6042 0.0443 0.4576 0.038 Uiso calc R 1
C C4 0.6041(2) 0.2968(4) 0.41226(12) 0.0275(7) Uani d . 1
C C5 0.4798(2) 0.3087(4) 0.39962(12) 0.0237(6) Uani d . 1
H H5 0.4443 0.2584 0.4357 0.028 Uiso calc R 1
C C6 0.4363(2) 0.5080(4) 0.39359(12) 0.0259(6) Uani d . 1
H H61 0.4700 0.5882 0.4238 0.031 Uiso calc R 1
H H62 0.4563 0.5582 0.3546 0.031 Uiso calc R 1
C C7 0.3136(2) 0.5123(4) 0.40054(11) 0.0248(6) Uani d . 1
H H71 0.2881 0.6430 0.3941 0.030 Uiso calc R 1
C C8 0.2562(2) 0.3857(4) 0.35657(12) 0.0266(6) Uani d . 1
C C9 0.3097(2) 0.1889(4) 0.35231(11) 0.0252(6) Uani d . 1
H H9 0.2920 0.1270 0.3904 0.030 Uiso calc R 1
C C10 0.4365(2) 0.1842(4) 0.34865(11) 0.0240(6) Uani d . 1
C C11 0.2507(3) 0.0704(4) 0.30520(13) 0.0325(7) Uani d . 1
H H111 0.3005 -0.0298 0.2924 0.039 Uiso calc R 1
H H112 0.1875 0.0098 0.3240 0.039 Uiso calc R 1
C C12 0.2107(3) 0.1736(5) 0.25040(14) 0.0402(8) Uani d . 1
H H121 0.1563 0.0960 0.2299 0.048 Uiso calc R 1
H H122 0.2723 0.1938 0.2233 0.048 Uiso calc R 1
C C13 0.1599(3) 0.3623(4) 0.26623(14) 0.0401(8) Uani d . 1
H H13 0.1280 0.4262 0.2313 0.048 Uiso calc R 1
C C14 0.2466(3) 0.4805(4) 0.29611(13) 0.0332(7) Uani d . 1
H H141 0.2232 0.6119 0.2999 0.040 Uiso calc R 1
H H142 0.3161 0.4757 0.2744 0.040 Uiso calc R 1
C C15 0.1345(2) 0.3606(4) 0.37099(14) 0.0352(7) Uani d . 1
H H151 0.1237 0.2504 0.3964 0.042 Uiso calc R 1
H H152 0.1063 0.4719 0.3916 0.042 Uiso calc R 1
C C16 0.0778(3) 0.3351(5) 0.31455(15) 0.0396(8) Uani d . 1
C C17 -0.0271(3) 0.2887(5) 0.30631(19) 0.0555(10) Uani d . 1
H H171 -0.0730 0.2686 0.3391 0.067 Uiso calc R 1
H H172 -0.0549 0.2760 0.2677 0.067 Uiso calc R 1
C C18 0.6243(2) 0.3944(4) 0.47127(13) 0.0345(7) Uani d . 1
H H181 0.6041 0.5273 0.4675 0.041 Uiso calc R 1
H H182 0.5764 0.3381 0.5013 0.041 Uiso calc R 1
C C19 0.6766(2) 0.3900(5) 0.36582(14) 0.0348(7) Uani d . 1
H H191 0.6451 0.5101 0.3545 0.052 Uiso calc R 1
H H192 0.6815 0.3094 0.3312 0.052 Uiso calc R 1
H H193 0.7491 0.4099 0.3821 0.052 Uiso calc R 1
C C20 0.4787(2) 0.2393(4) 0.28739(12) 0.0303(7) Uani d . 1
H H201 0.5542 0.1990 0.2832 0.045 Uiso calc R 1
H H202 0.4745 0.3749 0.2828 0.045 Uiso calc R 1
H H203 0.4343 0.1791 0.2572 0.045 Uiso calc R 1
O O23 0.3378(2) 0.7829(4) 0.51716(12) 0.0541(7) Uani d . 1
H H23 0.311(3) 0.884(7) 0.5087(19) 0.067(14) Uiso d . 1
C C21 0.4442(5) 0.6650(8) 0.5941(2) 0.104(2) Uani d . 1
H H211 0.3838 0.6600 0.6219 0.155 Uiso calc R 1
H H212 0.5118 0.6886 0.6153 0.155 Uiso calc R 1
H H213 0.4495 0.5460 0.5732 0.155 Uiso calc R 1
C C22 0.4260(4) 0.8097(6) 0.5534(2) 0.0819(15) Uani d . 1
H H221 0.4158 0.9276 0.5752 0.098 Uiso calc R 1
H H222 0.4916 0.8238 0.5288 0.098 Uiso calc R 1

loop_
_atom_site_aniso_label
_atom_site_aniso_U_11
_atom_site_aniso_U_22
_atom_site_aniso_U_33
_atom_site_aniso_U_12
_atom_site_aniso_U_13
_atom_site_aniso_U_23
O7 0.0406(12) 0.0252(11) 0.0248(10) -0.0022(10) 0.0072(9) -0.0034(10)
O18 0.0406(13) 0.0267(12) 0.0515(14) -0.0024(10) -0.0157(11) 0.0040(11)
C1 0.0396(16) 0.0174(14) 0.0273(15) 0.0021(13) 0.0020(13) -0.0004(12)
C2 0.0398(17) 0.0193(14) 0.0361(16) 0.0054(13) 0.0036(14) -0.0001(14)
C3 0.0324(16) 0.0261(15) 0.0357(17) 0.0050(14) -0.0012(13) 0.0026(13)
C4 0.0327(16) 0.0213(14) 0.0284(15) -0.0002(13) 0.0025(12) 0.0007(12)
C5 0.0306(15) 0.0176(13) 0.0229(14) 0.0002(12) 0.0035(12) 0.0006(12)
C6 0.0340(16) 0.0178(14) 0.0260(14) -0.0019(12) 0.0015(12) 0.0006(12)
C7 0.0299(15) 0.0199(14) 0.0246(14) 0.0016(12) 0.0046(12) 0.0011(12)
C8 0.0309(15) 0.0211(14) 0.0278(15) 0.0008(13) 0.0019(12) -0.0018(12)
C9 0.0341(15) 0.0178(14) 0.0237(14) -0.0003(12) 0.0024(12) 0.0007(12)
C10 0.0306(15) 0.0173(14) 0.0243(14) 0.0030(12) 0.0041(12) -0.0008(12)
C11 0.0366(16) 0.0239(15) 0.0371(17) 0.0008(14) -0.0009(14) -0.0059(13)
C12 0.0447(19) 0.0364(18) 0.0395(18) -0.0010(16) -0.0075(15) -0.0082(16)
C13 0.0485(19) 0.0345(18) 0.0373(18) 0.0029(16) -0.0113(15) -0.0011(15)
C14 0.0432(17) 0.0251(15) 0.0312(16) 0.0041(14) -0.0034(14) 0.0016(13)
C15 0.0345(17) 0.0269(16) 0.0441(18) 0.0043(14) 0.0007(14) -0.0054(14)
C16 0.0397(18) 0.0293(17) 0.050(2) 0.0045(14) -0.0070(16) -0.0044(16)
C17 0.040(2) 0.048(2) 0.079(3) 0.0033(19) -0.0157(19) -0.011(2)
C18 0.0357(16) 0.0296(16) 0.0381(18) 0.0001(14) -0.0054(14) -0.0013(14)
C19 0.0326(16) 0.0293(16) 0.0424(18) -0.0020(14) 0.0050(14) 0.0026(15)
C20 0.0402(16) 0.0237(15) 0.0270(15) 0.0020(13) 0.0037(13) 0.0001(13)
O23 0.0654(17) 0.0310(14) 0.0658(18) 0.0079(13) -0.0160(14) -0.0134(13)
C21 0.142(5) 0.107(4) 0.061(3) -0.037(4) -0.036(3) 0.025(3)
C22 0.079(3) 0.052(3) 0.115(4) 0.012(2) -0.042(3) -0.019(3)

loop_
_atom_type_symbol
_atom_type_description
_atom_type_scat_dispersion_real
_atom_type_scat_dispersion_imag
_atom_type_scat_source
C C 0.0033 0.0000
; International Tables for Crystallography (1992).
Vol. C, Tables 4.2.6.8 and 6.1.1.4
;
H H 0.0106 0.0000
; International Tables for Crystallography (1992).
Vol. C, Tables 4.2.6.8 and 6.1.1.4
;
O O 0.0000 0.0000
; International Tables for Crystallography (1992).
Vol. C, Tables 4.2.6.8 and 6.1.1.4
;

loop_
_geom_angle_atom_site_label_1
_geom_angle_atom_site_label_2
_geom_angle_atom_site_label_3
_geom_angle
C7 O7 H7 106(3)
C18 O18 H18 110(2)
C2 C1 C10 113.1(2)
C2 C1 H11 109.0
C10 C1 H11 109.0
C2 C1 H12 109.0
C10 C1 H12 109.0
H11 C1 H12 107.8
C3 C2 C1 111.8(2)
C3 C2 H21 109.3
C1 C2 H21 109.3
C3 C2 H22 109.3
C1 C2 H22 109.3
H21 C2 H22 107.9
C2 C3 C4 113.5(2)
C2 C3 H31 108.9
C4 C3 H31 108.9
C2 C3 H32 108.9
C4 C3 H32 108.9
H31 C3 H32 107.7
C18 C4 C19 108.1(2)
C18 C4 C3 107.2(2)
C19 C4 C3 110.8(3)
C18 C4 C5 107.2(2)
C19 C4 C5 114.8(2)
C3 C4 C5 108.5(2)
C6 C5 C10 110.3(2)
C6 C5 C4 114.2(2)
C10 C5 C4 116.2(2)
C6 C5 H5 104.9
C10 C5 H5 104.9
C4 C5 H5 104.9
C7 C6 C5 110.9(2)
C7 C6 H61 109.5
C5 C6 H61 109.5
C7 C6 H62 109.5
C5 C6 H62 109.5
H61 C6 H62 108.0
O7 C7 C6 109.8(2)
O7 C7 C8 109.2(2)
C6 C7 C8 112.4(2)
O7 C7 H71 108.4
C6 C7 H71 108.4
C8 C7 H71 108.4
C7 C8 C14 111.1(2)
C7 C8 C15 112.3(2)
C14 C8 C15 99.6(2)
C7 C8 C9 112.5(2)
C14 C8 C9 112.1(2)
C15 C8 C9 108.6(2)
C11 C9 C8 109.9(2)
C11 C9 C10 114.8(2)
C8 C9 C10 116.4(2)
C11 C9 H9 104.8
C8 C9 H9 104.8
C10 C9 H9 104.8
C20 C10 C1 108.1(2)
C20 C10 C5 114.3(2)
C1 C10 C5 107.1(2)
C20 C10 C9 112.3(2)
C1 C10 C9 107.8(2)
C5 C10 C9 106.9(2)
C12 C11 C9 116.8(2)
C12 C11 H111 108.1
C9 C11 H111 108.1
C12 C11 H112 108.1
C9 C11 H112 108.1
H111 C11 H112 107.3
C11 C12 C13 111.5(3)
C11 C12 H121 109.3
C13 C12 H121 109.3
C11 C12 H122 109.3
C13 C12 H122 109.3
H121 C12 H122 108.0
C16 C13 C14 102.5(3)
C16 C13 C12 109.3(3)
C14 C13 C12 108.0(3)
C16 C13 H13 112.2
C14 C13 H13 112.2
C12 C13 H13 112.2
C13 C14 C8 102.0(2)
C13 C14 H141 111.4
C8 C14 H141 111.4
C13 C14 H142 111.4
C8 C14 H142 111.4
H141 C14 H142 109.2
C16 C15 C8 106.8(3)
C16 C15 H151 110.4
C8 C15 H151 110.4
C16 C15 H152 110.4
C8 C15 H152 110.4
H151 C15 H152 108.6
C17 C16 C15 127.3(3)
C17 C16 C13 125.0(3)
C15 C16 C13 107.6(3)
C16 C17 H171 120.0
C16 C17 H172 120.0
H171 C17 H172 120.0
O18 C18 C4 113.8(2)
O18 C18 H181 108.8
C4 C18 H181 108.8
O18 C18 H182 108.8
C4 C18 H182 108.8
H181 C18 H182 107.7
C4 C19 H191 109.5
C4 C19 H192 109.5
H191 C19 H192 109.5
C4 C19 H193 109.5
H191 C19 H193 109.5
H192 C19 H193 109.5
C10 C20 H201 109.5
C10 C20 H202 109.5
H201 C20 H202 109.5
C10 C20 H203 109.5
H201 C20 H203 109.5
H202 C20 H203 109.5
C22 O23 H23 110(3)
C22 C21 H211 109.5
C22 C21 H212 109.5
H211 C21 H212 109.5
C22 C21 H213 109.5
H211 C21 H213 109.5
H212 C21 H213 109.5
O23 C22 C21 114.6(4)
O23 C22 H221 108.6
C21 C22 H221 108.6
O23 C22 H222 108.6
C21 C22 H222 108.6
H221 C22 H222 107.6

loop_
_geom_bond_atom_site_label_1
_geom_bond_atom_site_label_2
_geom_bond_distance
O7 C7 1.444(3)
O7 H7 0.82(4)
O18 C18 1.433(4)
O18 H18 0.84(4)
C1 C2 1.525(4)
C1 C10 1.548(4)
C1 H11 0.9900
C1 H12 0.9900
C2 C3 1.521(4)
C2 H21 0.9900
C2 H22 0.9900
C3 C4 1.544(4)
C3 H31 0.9900
C3 H32 0.9900
C4 C18 1.537(4)
C4 C19 1.539(4)
C4 C5 1.564(4)
C5 C6 1.534(4)
C5 C10 1.560(4)
C5 H5 1.0000
C6 C7 1.523(4)
C6 H61 0.9900
C6 H62 0.9900
C7 C8 1.528(4)
C7 H71 1.0000
C8 C14 1.542(4)
C8 C15 1.548(4)
C8 C9 1.563(4)
C9 C11 1.552(4)
C9 C10 1.567(4)
C9 H9 1.0000
C10 C20 1.543(4)
C11 C12 1.535(4)
C11 H111 0.9900
C11 H112 0.9900
C12 C13 1.535(4)
C12 H121 0.9900
C12 H122 0.9900
C13 C16 1.510(5)
C13 C14 1.526(4)
C13 H13 1.0000
C14 H141 0.9900
C14 H142 0.9900
C15 C16 1.476(4)
C15 H151 0.9900
C15 H152 0.9900
C16 C17 1.349(5)
C17 H171 0.9500
C17 H172 0.9500
C18 H181 0.9900
C18 H182 0.9900
C19 H191 0.9800
C19 H192 0.9800
C19 H193 0.9800
C20 H201 0.9800
C20 H202 0.9800
C20 H203 0.9800
O23 C22 1.380(5)
O23 H23 0.82(5)
C21 C22 1.410(6)
C21 H211 0.9800
C21 H212 0.9800
C21 H213 0.9800
C22 H221 0.9900
C22 H222 0.9900

loop_
_geom_hbond_atom_site_label_D
_geom_hbond_atom_site_label_H
_geom_hbond_atom_site_label_A
_geom_hbond_site_symmetry_A
_geom_hbond_distance_DH
_geom_hbond_distance_HA
_geom_hbond_distance_DA
_geom_hbond_angle_DHA
_geom_hbond_publ_flag
O7 H7 O23 . 0.82(4) 1.96(4) 2.767(3) 169(4) yes
O18 H18 O7 3_556 0.84(4) 1.92(4) 2.757(3) 173(4) yes
O23 H23 O18 3_466 0.82(5) 1.92(5) 2.726(3) 166(4) yes

loop_
_geom_torsion_atom_site_label_1
_geom_torsion_atom_site_label_2
_geom_torsion_atom_site_label_3
_geom_torsion_atom_site_label_4
_geom_torsion
C10 C1 C2 C3 57.3(3)
C1 C2 C3 C4 -55.3(3)
C2 C3 C4 C18 166.6(2)
C2 C3 C4 C19 -75.7(3)
C2 C3 C4 C5 51.2(3)
C18 C4 C5 C6 61.8(3)
C19 C4 C5 C6 -58.2(3)
C3 C4 C5 C6 177.3(2)
C18 C4 C5 C10 -167.9(2)
C19 C4 C5 C10 72.1(3)
C3 C4 C5 C10 -52.4(3)
C10 C5 C6 C7 64.6(3)
C4 C5 C6 C7 -162.2(2)
C5 C6 C7 O7 64.8(3)
C5 C6 C7 C8 -57.0(3)
O7 C7 C8 C14 157.5(2)
C6 C7 C8 C14 -80.3(3)
O7 C7 C8 C15 46.9(3)
C6 C7 C8 C15 169.1(2)
O7 C7 C8 C9 -75.9(3)
C6 C7 C8 C9 46.2(3)
C7 C8 C9 C11 -177.7(2)
C14 C8 C9 C11 -51.6(3)
C15 C8 C9 C11 57.4(3)
C7 C8 C9 C10 -45.0(3)
C14 C8 C9 C10 81.1(3)
C15 C8 C9 C10 -169.9(2)
C2 C1 C10 C20 69.2(3)
C2 C1 C10 C5 -54.5(3)
C2 C1 C10 C9 -169.1(2)
C6 C5 C10 C20 66.1(3)
C4 C5 C10 C20 -66.0(3)
C6 C5 C10 C1 -174.1(2)
C4 C5 C10 C1 53.8(3)
C6 C5 C10 C9 -58.8(3)
C4 C5 C10 C9 169.1(2)
C11 C9 C10 C20 54.5(3)
C8 C9 C10 C20 -75.9(3)
C11 C9 C10 C1 -64.5(3)
C8 C9 C10 C1 165.1(2)
C11 C9 C10 C5 -179.3(2)
C8 C9 C10 C5 50.3(3)
C8 C9 C11 C12 36.5(3)
C10 C9 C11 C12 -97.0(3)
C9 C11 C12 C13 -41.8(4)
C11 C12 C13 C16 -50.2(3)
C11 C12 C13 C14 60.6(3)
C16 C13 C14 C8 42.6(3)
C12 C13 C14 C8 -72.8(3)
C7 C8 C14 C13 -163.3(2)
C15 C8 C14 C13 -44.8(3)
C9 C8 C14 C13 69.9(3)
C7 C8 C15 C16 148.6(3)
C14 C8 C15 C16 31.0(3)
C9 C8 C15 C16 -86.3(3)
C8 C15 C16 C17 172.3(3)
C8 C15 C16 C13 -5.3(3)
C14 C13 C16 C17 159.2(3)
C12 C13 C16 C17 -86.3(4)
C14 C13 C16 C15 -23.1(3)
C12 C13 C16 C15 91.4(3)
C19 C4 C18 O18 -60.2(3)
C3 C4 C18 O18 59.3(3)
C5 C4 C18 O18 175.5(2)

loop_
_cod_related_entry_id
_cod_related_entry_database
_cod_related_entry_code
1 ChemSpider 21180916
